data_1537189
loop_
_publ_author_name
'Furmanova, N.G.'
'Khudaibergenova, N.B.'
'Sulaimankulova, D.N.'
'Sulaimankulov, K.S.'
'Resnyanskii, V.F.'

_publ_section_title
;
 Crystal structure of a complex of thulium nitrate with carbamide
;
_journal_name_full Kristallografiya
_journal_page_first 999
_journal_page_last 1003
_journal_volume 40
_journal_year 1995
_chemical_formula_sum 'C4 H16 N11 O13 Tm'
_chemical_name_systematic '(Tm (N O3)2 (C O (N H2)2)4) (N O3)'
_space_group_IT_number 2
_symmetry_space_group_name_Hall '-P 1'
_symmetry_space_group_name_H-M 'P -1'
_cell_angle_alpha 112.19
_cell_angle_beta 96.33
_cell_angle_gamma 94.12
_cell_formula_units_Z 2
_cell_length_a 7.538
_cell_length_b 11.238
_cell_length_c 11.948
_cell_volume 924.354
_citation_journal_id_ASTM KRISAJ
_cod_data_source_file Furmanova_KRISAJ_1995_1513.cif
_cod_data_source_block C4H16N11O13Tm1
_cod_original_cell_volume 924.3538
_cod_original_formula_sum 'C4 H16 N11 O13 Tm1'
_cod_database_code 1537189

loop_
_symmetry_equiv_pos_as_xyz
x,y,z
-x,-y,-z

loop_
_atom_site_label
_atom_site_type_symbol
_atom_site_fract_x
_atom_site_fract_y
_atom_site_fract_z
_atom_site_occupancy
_atom_site_U_iso_or_equiv
N1 N-3 -0.1341 0.0861 0.0984 1 0.0
N3 N-3 0.45 0.2759 0.7143 1 0.0
O6 O-2 0.5583 0.0226 0.31 1 0.0
N2 N-3 -0.022 0.2367 0.0308 1 0.0
N10 N+5 0.0715 0.3125 0.4544 1 0.0
C4 C+4 0.1289 -0.1073 0.3425 1 0.0
C2 C+4 0.4873 0.2801 0.6097 1 0.0
O11 O-2 0.6787 0.3749 -0.0495 1 0.0
H10 H+1 0.798 0.45 0.216 1 0.0
O3 O-2 0.5365 0.294 0.3151 1 0.0
O8 O-2 0.035 0.1906 0.4005 1 0.0
H13 H+1 0.274 0.015 0.503 1 0.0
H6 H+1 0.542 0.315 0.79 1 0.0
Tm1 Tm+3 0.31148 0.15324 0.31498 1 0.0
H7 H+1 0.619 0.387 0.535 1 0.0
O13 O-2 0.7583 0.5304 -0.104 1 0.0
H9 H+1 0.806 0.455 0.363 1 0.0
N8 N-3 0.0146 -0.2166 0.2915 1 0.0
O10 O-2 -0.0166 0.3763 0.5317 1 0.0
H11 H+1 0.415 0.227 0.094 1 0.0
H12 H+1 0.569 0.333 0.07 1 0.0
H4 H+1 -0.142 0.225 -0.021 1 0.0
H8 H+1 0.708 0.412 0.682 1 0.0
H14 H+1 0.154 -0.12 0.508 1 0.0
N6 N-3 0.5294 0.2884 0.1231 1 0.0
H1 H+1 -0.12 0.038 0.153 1 0.0
O7 O-2 0.6356 -0.1126 0.1413 1 0.0
C1 C+4 0.0027 0.1677 0.0983 1 0.0
H15 H+1 -0.032 -0.249 0.202 1 0.0
N5 N-3 0.7485 0.4193 0.2761 1 0.0
H2 H+1 -0.258 0.091 0.061 1 0.0
O4 O-2 0.165 -0.0417 0.2822 1 0.0
H3 H+1 0.068 0.312 0.044 1 0.0
O2 O-2 0.4061 0.1964 0.5103 1 0.0
N11 N+5 0.7553 0.4883 -0.0223 1 0.0
H5 H+1 0.326 0.245 0.721 1 0.0
N9 N+5 0.5417 -0.03 0.1932 1 0.0
O12 O-2 0.8255 0.5515 0.0846 1 0.0
O9 O-2 0.2065 0.3648 0.4281 1 0.0
H16 H+1 0.011 -0.279 0.334 1 0.0
O1 O-2 0.1525 0.1787 0.1599 1 0.0
C3 C+4 0.6009 0.3331 0.2398 1 0.0
N7 N-3 0.2007 -0.0717 0.4596 1 0.0
O5 O-2 0.4226 0.0078 0.135 1 0.0
N4 N-3 0.607 0.3744 0.6123 1 0.0
